data_9010422
loop_
_publ_author_name
'Ventruti, G.'
'Zema, M.'
'Scordari, F.'
'Pedrazzi, G.'

_publ_section_title
;
 Thermal behavior of a Ti-rich phlogopite from Mt. Vulture (Potenza, Italy):
 An in situ X-ray single-crystal diffraction study
 Sample: T = 873 K, after 14 h from previous measurement at same temperature
;
_journal_name_full 'American Mineralogist'
_journal_page_first 632
_journal_page_last 643
_journal_paper_doi 10.2138/am.2008.2700
_journal_volume 93
_journal_year 2008
_chemical_compound_source 'trioctahedral mica, Cava St. Antonia, Mt. Vulture, Potenza, Italy'
_chemical_formula_sum 'Al1.225 Fe0.785 K Mg2.215 O12 Si2.695'
_chemical_name_mineral Phlogopite
_space_group_IT_number 12
_symmetry_space_group_name_Hall '-C 2y'
_symmetry_space_group_name_H-M 'C 1 2/m 1'
_cell_angle_alpha 90
_cell_angle_beta 100.051
_cell_angle_gamma 90
_cell_length_a 5.3560
_cell_length_b 9.2798
_cell_length_c 10.2863
_cell_formula_units_Z 2
_cell_volume 503.410
_database_code_amcsd 0004554
_diffrn_ambient_temperature 873
_exptl_crystal_density_diffrn 2.886
_cod_original_formula_sum 'K (Mg2.215 Fe.785) Si2.695 Al1.225 O12'
_cod_database_code 9010422

loop_
_space_group_symop_operation_xyz
x,y,z
1/2+x,1/2+y,z
x,-y,z
1/2+x,1/2-y,z
-x,y,-z
1/2-x,1/2+y,-z
-x,-y,-z
1/2-x,1/2-y,-z

loop_
_atom_site_label
_atom_site_fract_x
_atom_site_fract_y
_atom_site_fract_z
_atom_site_occupancy
_atom_site_U_iso_or_equiv
K 0.00000 0.50000 0.00000 1.02770 0.07700
MgM1 0.00000 0.00000 0.50000 0.73950 0.02280
FeM1 0.00000 0.00000 0.50000 0.26050 0.02280
MgM2 0.00000 0.33750 0.50000 0.73790 0.02140
FeM2 0.00000 0.33750 0.50000 0.26210 0.02140
Si 0.07600 0.16700 0.22720 0.67380 0.01950
Al 0.07600 0.16700 0.22720 0.30630 0.01950
O1 0.31680 0.24000 0.16960 1.00000 0.03800
O2 0.03800 0.00000 0.17100 1.00000 0.03900
O3 0.13080 0.16860 0.39000 1.00000 0.02300
O4 0.13300 0.50000 0.39950 1.00000 0.02800

loop_
_cod_related_entry_id
_cod_related_entry_database
_cod_related_entry_code
1 AMCSD 0004554
